data_2205236
loop_
_publ_author_name
'Zhang, Shu-Ping'
'Liu, Zhao-Di'
'Ma, Ji-Long'
'Yang, Song'
'Shao, Si-Chang'

_publ_section_title
<i>trans</i>-Bis[4-(4-methylphenyl)-3,5-di-2-pyridyl-4<i>H</i>-1,2,4-triazole]diperchlorato-\k^2^<i>O</i>-copper(II)
_journal_issue 3
_journal_name_full 'Acta Crystallographica Section E'
_journal_page_first m423
_journal_page_last m424
_journal_paper_doi 10.1107/S1600536805002540
_journal_volume 61
_journal_year 2005
_chemical_formula_iupac '[Cu (Cl O4)2 (C19 H15 N5)2]'
_chemical_formula_moiety 'C38 H30 Cl2 Cu N10 O8'
_chemical_formula_sum 'C38 H30 Cl2 Cu N10 O8'
_chemical_formula_weight 889.16
_chemical_name_systematic k^2^O-copper(II)
_space_group_IT_number 2
_symmetry_cell_setting triclinic
_symmetry_space_group_name_Hall '-P 1'
_symmetry_space_group_name_H-M 'P -1'
_atom_sites_solution_hydrogens geom
_atom_sites_solution_primary direct
_atom_sites_solution_secondary difmap
_audit_creation_method SHELXL-97
_cell_angle_alpha 93.725(5)
_cell_angle_beta 91.749(4)
_cell_angle_gamma 106.977(4)
_cell_formula_units_Z 1
_cell_length_a 8.398(3)
_cell_length_b 8.680(3)
_cell_length_c 13.558(4)
_cell_measurement_reflns_used 3291
_cell_measurement_temperature 571(2)
_cell_measurement_theta_max 25.05
_cell_measurement_theta_min 4.52
_cell_volume 942.0(5)
_computing_cell_refinement SMART
_computing_data_collection 'SMART (Siemens, 1996)'
_computing_data_reduction 'SAINT (Siemens, 1996)'
_computing_molecular_graphics 'SHELXTL (Sheldrick, 1997b)'
_computing_publication_material SHELXTL
_computing_structure_refinement 'SHELXL97 (Sheldrick, 1997a)'
_computing_structure_solution 'SHELXS97 (Sheldrick, 1997a)'
_diffrn_ambient_temperature 571(2)
_diffrn_measured_fraction_theta_full 0.990
_diffrn_measured_fraction_theta_max 0.990
_diffrn_measurement_device_type 'Bruker SMART CCD area-detector'
_diffrn_measurement_method '\f and \w'
_diffrn_radiation_monochromator graphite
_diffrn_radiation_source 'fine-focus sealed tube'
_diffrn_radiation_type MoK\a
_diffrn_radiation_wavelength 0.71073
_diffrn_reflns_av_R_equivalents 0.0176
_diffrn_reflns_av_sigmaI/netI 0.0399
_diffrn_reflns_limit_h_max 9
_diffrn_reflns_limit_h_min -9
_diffrn_reflns_limit_k_max 6
_diffrn_reflns_limit_k_min -10
_diffrn_reflns_limit_l_max 16
_diffrn_reflns_limit_l_min -16
_diffrn_reflns_number 5004
_diffrn_reflns_theta_full 25.03
_diffrn_reflns_theta_max 25.03
_diffrn_reflns_theta_min 2.46
_diffrn_standards_decay_% 0
_diffrn_standards_number 0
_exptl_absorpt_coefficient_mu 0.791
_exptl_absorpt_correction_T_max 0.8031
_exptl_absorpt_correction_T_min 0.7274
_exptl_absorpt_correction_type multi-scan
_exptl_absorpt_process_details '(SADABS; Sheldrick, 1996)'
_exptl_crystal_colour blue
_exptl_crystal_density_diffrn 1.567
_exptl_crystal_density_method 'not measured'
_exptl_crystal_description Block
_exptl_crystal_F_000 455
_exptl_crystal_size_max 0.43
_exptl_crystal_size_mid 0.37
_exptl_crystal_size_min 0.29
_refine_diff_density_max 0.339
_refine_diff_density_min -0.323
_refine_ls_extinction_method none
_refine_ls_goodness_of_fit_ref 1.038
_refine_ls_hydrogen_treatment constr
_refine_ls_matrix_type full
_refine_ls_number_parameters 269
_refine_ls_number_reflns 3291
_refine_ls_number_restraints 0
_refine_ls_restrained_S_all 1.038
_refine_ls_R_factor_all 0.0631
_refine_ls_R_factor_gt 0.0423
_refine_ls_shift/su_max 0.000
_refine_ls_shift/su_mean 0.000
_refine_ls_structure_factor_coef Fsqd
_refine_ls_weighting_details 'calc w = 1/[\s^2^(Fo^2^)+(0.0459P)^2^+0.6344P] where P = (Fo^2^+2Fc^2^)/3'
_refine_ls_weighting_scheme calc
_refine_ls_wR_factor_gt 0.0968
_refine_ls_wR_factor_ref 0.1100
_reflns_number_gt 2450
_reflns_number_total 3291
_reflns_threshold_expression I>2\s(I)
_cod_data_source_file ci6521.cif
_cod_data_source_block I
_cod_original_cell_volume 942.1(5)
_cod_database_code 2205236
_cod_database_fobs_code 2205236

loop_
_symmetry_equiv_pos_as_xyz
'x, y, z'
'-x, -y, -z'

loop_
_atom_site_label
_atom_site_fract_x
_atom_site_fract_y
_atom_site_fract_z
_atom_site_U_iso_or_equiv
_atom_site_adp_type
_atom_site_calc_flag
_atom_site_refinement_flags
_atom_site_occupancy
_atom_site_type_symbol
Cu1 0.0000 0.0000 1.0000 0.04156(19) Uani d S 1 Cu
Cl1 0.17279(12) 0.27357(11) 1.20590(7) 0.0550(3) Uani d . 1 Cl
N1 0.3120(3) 0.1464(3) 0.78371(18) 0.0366(6) Uani d . 1 N
N2 0.1328(3) 0.1275(3) 0.89874(18) 0.0412(6) Uani d . 1 N
N3 0.1153(3) 0.2463(3) 0.84082(19) 0.0439(7) Uani d . 1 N
N4 0.1670(3) -0.1269(3) 0.97635(18) 0.0400(6) Uani d . 1 N
N5 0.2980(3) 0.3161(3) 0.6071(2) 0.0495(7) Uani d . 1 N
O1 0.1988(3) 0.1576(4) 1.1338(2) 0.0833(9) Uani d . 1 O
O2 0.3178(4) 0.3355(4) 1.2688(2) 0.1014(11) Uani d . 1 O
O3 0.0318(4) 0.1959(4) 1.2588(2) 0.0978(11) Uani d . 1 O
O4 0.1353(5) 0.4005(4) 1.1584(3) 0.1062(12) Uani d . 1 O
C1 0.2492(4) 0.0683(4) 0.8641(2) 0.0367(7) Uani d . 1 C
C2 0.2240(4) 0.2563(4) 0.7720(2) 0.0388(7) Uani d . 1 C
C3 0.2822(4) -0.0689(4) 0.9092(2) 0.0388(7) Uani d . 1 C
C4 0.4070(4) -0.1366(4) 0.8887(2) 0.0490(9) Uani d . 1 C
H4 0.4883 -0.0907 0.8454 0.059 Uiso calc R 1 H
C5 0.4098(5) -0.2742(5) 0.9333(3) 0.0557(10) Uani d . 1 C
H5 0.4917 -0.3239 0.9195 0.067 Uiso calc R 1 H
C6 0.2909(5) -0.3366(5) 0.9981(3) 0.0558(10) Uani d . 1 C
H6 0.2895 -0.4305 1.0278 0.067 Uiso calc R 1 H
C7 0.1727(4) -0.2589(4) 1.0191(3) 0.0509(9) Uani d . 1 C
H7 0.0941 -0.3004 1.0648 0.061 Uiso calc R 1 H
C8 0.2353(4) 0.3611(4) 0.6895(2) 0.0395(8) Uani d . 1 C
C9 0.1686(4) 0.4891(4) 0.6983(3) 0.0477(8) Uani d . 1 C
H9 0.1280 0.5173 0.7577 0.057 Uiso calc R 1 H
C10 0.1645(5) 0.5734(4) 0.6159(3) 0.0561(10) Uani d . 1 C
H10 0.1172 0.6579 0.6178 0.067 Uiso calc R 1 H
C11 0.2313(5) 0.5304(5) 0.5312(3) 0.0623(11) Uani d . 1 C
H11 0.2331 0.5875 0.4753 0.075 Uiso calc R 1 H
C12 0.2953(5) 0.4025(5) 0.5298(3) 0.0580(10) Uani d . 1 C
H12 0.3394 0.3743 0.4717 0.070 Uiso calc R 1 H
C13 0.4483(4) 0.1238(4) 0.7275(2) 0.0352(7) Uani d . 1 C
C14 0.4228(4) -0.0112(4) 0.6642(2) 0.0475(8) Uani d . 1 C
H14 0.3177 -0.0861 0.6552 0.057 Uiso calc R 1 H
C15 0.5547(4) -0.0349(4) 0.6141(3) 0.0513(9) Uani d . 1 C
H15 0.5379 -0.1270 0.5712 0.062 Uiso calc R 1 H
C16 0.7113(4) 0.0752(4) 0.6260(2) 0.0444(8) Uani d . 1 C
C17 0.7316(4) 0.2107(4) 0.6892(3) 0.0476(8) Uani d . 1 C
H17 0.8358 0.2872 0.6974 0.057 Uiso calc R 1 H
C18 0.6009(4) 0.2361(4) 0.7410(2) 0.0414(8) Uani d . 1 C
H18 0.6168 0.3278 0.7840 0.050 Uiso calc R 1 H
C19 0.8551(5) 0.0491(5) 0.5708(3) 0.0704(12) Uani d . 1 C
H19A 0.9285 0.1516 0.5560 0.106 Uiso calc R 1 H
H19B 0.8137 -0.0159 0.5102 0.106 Uiso calc R 1 H
H19C 0.9149 -0.0050 0.6108 0.106 Uiso calc R 1 H

loop_
_atom_site_aniso_label
_atom_site_aniso_U_11
_atom_site_aniso_U_22
_atom_site_aniso_U_33
_atom_site_aniso_U_12
_atom_site_aniso_U_13
_atom_site_aniso_U_23
Cu1 0.0432(3) 0.0493(4) 0.0403(3) 0.0221(3) 0.0205(2) 0.0139(3)
Cl1 0.0635(6) 0.0528(6) 0.0483(5) 0.0161(5) 0.0060(4) 0.0049(4)
N1 0.0354(14) 0.0424(15) 0.0353(14) 0.0139(12) 0.0148(11) 0.0090(11)
N2 0.0416(15) 0.0487(16) 0.0387(15) 0.0188(13) 0.0158(12) 0.0116(13)
N3 0.0480(16) 0.0475(16) 0.0440(16) 0.0222(13) 0.0190(13) 0.0144(13)
N4 0.0412(15) 0.0491(16) 0.0359(14) 0.0202(13) 0.0124(12) 0.0109(12)
N5 0.0515(17) 0.0606(19) 0.0449(17) 0.0249(15) 0.0198(13) 0.0186(14)
O1 0.0599(18) 0.102(2) 0.082(2) 0.0229(16) 0.0096(15) -0.0330(18)
O2 0.100(3) 0.104(3) 0.090(2) 0.025(2) -0.035(2) -0.020(2)
O3 0.108(3) 0.102(2) 0.087(2) 0.030(2) 0.053(2) 0.0183(19)
O4 0.132(3) 0.072(2) 0.109(3) 0.016(2) -0.018(2) 0.036(2)
C1 0.0312(16) 0.0451(18) 0.0361(17) 0.0130(14) 0.0113(13) 0.0085(14)
C2 0.0385(17) 0.0417(18) 0.0389(18) 0.0143(15) 0.0122(14) 0.0069(14)
C3 0.0350(17) 0.050(2) 0.0337(17) 0.0144(15) 0.0100(13) 0.0072(14)
C4 0.0439(19) 0.065(2) 0.047(2) 0.0252(17) 0.0176(16) 0.0168(18)
C5 0.059(2) 0.073(3) 0.052(2) 0.042(2) 0.0175(18) 0.0169(19)
C6 0.067(2) 0.065(2) 0.050(2) 0.037(2) 0.0163(18) 0.0212(18)
C7 0.052(2) 0.063(2) 0.047(2) 0.0263(18) 0.0221(16) 0.0203(18)
C8 0.0329(17) 0.0414(18) 0.0443(19) 0.0084(14) 0.0110(14) 0.0114(15)
C9 0.046(2) 0.042(2) 0.054(2) 0.0113(16) 0.0105(16) 0.0050(17)
C10 0.056(2) 0.043(2) 0.073(3) 0.0178(18) 0.007(2) 0.0162(19)
C11 0.062(2) 0.063(3) 0.065(3) 0.016(2) 0.011(2) 0.035(2)
C12 0.066(2) 0.068(3) 0.047(2) 0.026(2) 0.0219(18) 0.0180(19)
C13 0.0341(17) 0.0431(18) 0.0315(16) 0.0140(14) 0.0100(13) 0.0098(14)
C14 0.0434(19) 0.043(2) 0.052(2) 0.0059(16) 0.0125(16) -0.0026(16)
C15 0.058(2) 0.047(2) 0.051(2) 0.0186(18) 0.0134(17) -0.0073(16)
C16 0.0414(19) 0.060(2) 0.0398(18) 0.0243(17) 0.0147(15) 0.0126(16)
C17 0.0333(17) 0.055(2) 0.053(2) 0.0083(16) 0.0116(15) 0.0117(18)
C18 0.0391(18) 0.0435(19) 0.0395(18) 0.0083(15) 0.0080(14) 0.0028(15)
C19 0.057(2) 0.095(3) 0.069(3) 0.035(2) 0.028(2) 0.008(2)

loop_
_atom_type_symbol
_atom_type_description
_atom_type_scat_dispersion_real
_atom_type_scat_dispersion_imag
_atom_type_scat_source
C C 0.0033 0.0016 'International Tables Vol C Tables 4.2.6.8 and 6.1.1.4'
H H 0.0000 0.0000 'International Tables Vol C Tables 4.2.6.8 and 6.1.1.4'
N N 0.0061 0.0033 'International Tables Vol C Tables 4.2.6.8 and 6.1.1.4'
Cu Cu 0.3201 1.2651 'International Tables Vol C Tables 4.2.6.8 and 6.1.1.4'
Cl Cl 0.1484 0.1585 'International Tables Vol C Tables 4.2.6.8 and 6.1.1.4'
O O 0.0106 0.0060 'International Tables Vol C Tables 4.2.6.8 and 6.1.1.4'

loop_
_geom_angle_atom_site_label_1
_geom_angle_atom_site_label_2
_geom_angle_atom_site_label_3
_geom_angle_site_symmetry_1
_geom_angle_site_symmetry_3
_geom_angle
_geom_angle_publ_flag
N2 Cu1 N2 2_557 . 180.0 y
N2 Cu1 N4 2_557 . 99.76(10) ?
N2 Cu1 N4 . . 80.24(10) y
N2 Cu1 N4 2_557 2_557 80.24(10) ?
N2 Cu1 N4 . 2_557 99.76(10) y
N4 Cu1 N4 . 2_557 180.0 y
N2 Cu1 O1 2_557 . 88.83(11) y
N2 Cu1 O1 . . 91.17(11) y
N4 Cu1 O1 . . 86.28(10) y
N4 Cu1 O1 2_557 . 93.72(10) y
O2 Cl1 O4 . . 110.1(2) ?
O2 Cl1 O3 . . 112.0(2) ?
O4 Cl1 O3 . . 107.6(2) ?
O2 Cl1 O1 . . 109.3(2) ?
O4 Cl1 O1 . . 109.9(2) ?
O3 Cl1 O1 . . 107.9(2) ?
C1 N1 C2 . . 104.9(2) ?
C1 N1 C13 . . 126.7(2) ?
C2 N1 C13 . . 128.3(2) ?
C1 N2 N3 . . 109.2(2) ?
C1 N2 Cu1 . . 114.1(2) ?
N3 N2 Cu1 . . 135.34(19) ?
C2 N3 N2 . . 106.2(2) ?
C7 N4 C3 . . 117.9(3) ?
C7 N4 Cu1 . . 126.7(2) ?
C3 N4 Cu1 . . 115.5(2) ?
C12 N5 C8 . . 116.5(3) ?
Cl1 O1 Cu1 . . 127.40(17) ?
N2 C1 N1 . . 109.2(3) ?
N2 C1 C3 . . 119.4(3) ?
N1 C1 C3 . . 131.2(3) ?
N3 C2 N1 . . 110.5(3) ?
N3 C2 C8 . . 123.2(3) ?
N1 C2 C8 . . 126.1(3) ?
N4 C3 C4 . . 122.3(3) ?
N4 C3 C1 . . 110.4(3) ?
C4 C3 C1 . . 127.3(3) ?
C3 C4 C5 . . 118.8(3) ?
C3 C4 H4 . . 120.6 ?
C5 C4 H4 . . 120.6 ?
C6 C5 C4 . . 119.2(3) ?
C6 C5 H5 . . 120.4 ?
C4 C5 H5 . . 120.4 ?
C5 C6 C7 . . 119.4(3) ?
C5 C6 H6 . . 120.3 ?
C7 C6 H6 . . 120.3 ?
N4 C7 C6 . . 122.4(3) ?
N4 C7 H7 . . 118.8 ?
C6 C7 H7 . . 118.8 ?
N5 C8 C9 . . 124.1(3) ?
N5 C8 C2 . . 116.4(3) ?
C9 C8 C2 . . 119.2(3) ?
C10 C9 C8 . . 117.7(3) ?
C10 C9 H9 . . 121.2 ?
C8 C9 H9 . . 121.2 ?
C11 C10 C9 . . 118.8(3) ?
C11 C10 H10 . . 120.6 ?
C9 C10 H10 . . 120.6 ?
C12 C11 C10 . . 119.2(3) ?
C12 C11 H11 . . 120.4 ?
C10 C11 H11 . . 120.4 ?
N5 C12 C11 . . 123.7(3) ?
N5 C12 H12 . . 118.2 ?
C11 C12 H12 . . 118.2 ?
C18 C13 C14 . . 121.4(3) ?
C18 C13 N1 . . 119.1(3) ?
C14 C13 N1 . . 119.5(3) ?
C13 C14 C15 . . 119.2(3) ?
C13 C14 H14 . . 120.4 ?
C15 C14 H14 . . 120.4 ?
C14 C15 C16 . . 121.3(3) ?
C14 C15 H15 . . 119.4 ?
C16 C15 H15 . . 119.4 ?
C17 C16 C15 . . 117.9(3) ?
C17 C16 C19 . . 121.0(3) ?
C15 C16 C19 . . 121.1(3) ?
C16 C17 C18 . . 121.7(3) ?
C16 C17 H17 . . 119.1 ?
C18 C17 H17 . . 119.1 ?
C13 C18 C17 . . 118.6(3) ?
C13 C18 H18 . . 120.7 ?
C17 C18 H18 . . 120.7 ?
C16 C19 H19A . . 109.5 ?
C16 C19 H19B . . 109.5 ?
H19A C19 H19B . . 109.5 ?
C16 C19 H19C . . 109.5 ?
H19A C19 H19C . . 109.5 ?
H19B C19 H19C . . 109.5 ?

loop_
_geom_bond_atom_site_label_1
_geom_bond_atom_site_label_2
_geom_bond_site_symmetry_2
_geom_bond_distance
_geom_bond_publ_flag
Cu1 N2 2_557 1.981(2) ?
Cu1 N2 . 1.981(2) y
Cu1 N4 . 2.042(3) y
Cu1 N4 2_557 2.042(3) ?
Cu1 O1 . 2.471(3) ?
Cl1 O2 . 1.412(3) ?
Cl1 O4 . 1.418(3) ?
Cl1 O3 . 1.421(3) ?
Cl1 O1 . 1.425(3) ?
N1 C1 . 1.359(4) ?
N1 C2 . 1.381(4) ?
N1 C13 . 1.447(4) ?
N2 C1 . 1.315(4) ?
N2 N3 . 1.374(3) ?
N3 C2 . 1.315(4) ?
N4 C7 . 1.329(4) ?
N4 C3 . 1.359(4) ?
N5 C12 . 1.331(4) ?
N5 C8 . 1.333(4) ?
C1 C3 . 1.465(4) ?
C2 C8 . 1.474(4) ?
C3 C4 . 1.370(4) ?
C4 C5 . 1.380(5) ?
C4 H4 . 0.93 ?
C5 C6 . 1.363(5) ?
C5 H5 . 0.93 ?
C6 C7 . 1.381(5) ?
C6 H6 . 0.93 ?
C7 H7 . 0.93 ?
C8 C9 . 1.383(4) ?
C9 C10 . 1.380(5) ?
C9 H9 . 0.93 ?
C10 C11 . 1.371(5) ?
C10 H10 . 0.93 ?
C11 C12 . 1.366(5) ?
C11 H11 . 0.93 ?
C12 H12 . 0.93 ?
C13 C18 . 1.364(4) ?
C13 C14 . 1.367(4) ?
C14 C15 . 1.375(4) ?
C14 H14 . 0.93 ?
C15 C16 . 1.380(5) ?
C15 H15 . 0.93 ?
C16 C17 . 1.374(5) ?
C16 C19 . 1.505(4) ?
C17 C18 . 1.383(4) ?
C17 H17 . 0.93 ?
C18 H18 . 0.93 ?
C19 H19A . 0.96 ?
C19 H19B . 0.96 ?
C19 H19C . 0.96 ?

loop_
_geom_torsion_atom_site_label_1
_geom_torsion_atom_site_label_2
_geom_torsion_atom_site_label_3
_geom_torsion_atom_site_label_4
_geom_torsion_site_symmetry_1
_geom_torsion
N4 Cu1 N2 C1 . 3.3(2)
N4 Cu1 N2 C1 2_557 -176.7(2)
O1 Cu1 N2 C1 . 89.3(2)
N4 Cu1 N2 N3 . 168.0(3)
N4 Cu1 N2 N3 2_557 -12.0(3)
O1 Cu1 N2 N3 . -106.0(3)
C1 N2 N3 C2 . -0.3(4)
Cu1 N2 N3 C2 . -165.6(2)
N2 Cu1 N4 C7 2_557 1.2(3)
N2 Cu1 N4 C7 . -178.8(3)
O1 Cu1 N4 C7 . 89.4(3)
N2 Cu1 N4 C3 2_557 -179.3(2)
N2 Cu1 N4 C3 . 0.7(2)
O1 Cu1 N4 C3 . -91.1(2)
O2 Cl1 O1 Cu1 . 180.0(2)
O4 Cl1 O1 Cu1 . -59.1(3)
O3 Cl1 O1 Cu1 . 58.0(3)
N2 Cu1 O1 Cl1 2_557 -71.3(2)
N2 Cu1 O1 Cl1 . 108.7(2)
N4 Cu1 O1 Cl1 . -171.2(2)
N4 Cu1 O1 Cl1 2_557 8.8(2)
N3 N2 C1 N1 . 0.5(4)
Cu1 N2 C1 N1 . 169.15(19)
N3 N2 C1 C3 . -175.5(3)
Cu1 N2 C1 C3 . -6.8(4)
C2 N1 C1 N2 . -0.4(3)
C13 N1 C1 N2 . 176.2(3)
C2 N1 C1 C3 . 174.9(3)
C13 N1 C1 C3 . -8.4(5)
N2 N3 C2 N1 . 0.1(3)
N2 N3 C2 C8 . 174.8(3)
C1 N1 C2 N3 . 0.2(3)
C13 N1 C2 N3 . -176.4(3)
C1 N1 C2 C8 . -174.3(3)
C13 N1 C2 C8 . 9.1(5)
C7 N4 C3 C4 . -3.4(5)
Cu1 N4 C3 C4 . 177.0(3)
C7 N4 C3 C1 . 175.5(3)
Cu1 N4 C3 C1 . -4.1(3)
N2 C1 C3 N4 . 7.2(4)
N1 C1 C3 N4 . -167.7(3)
N2 C1 C3 C4 . -173.9(3)
N1 C1 C3 C4 . 11.1(6)
N4 C3 C4 C5 . 3.9(5)
C1 C3 C4 C5 . -174.8(3)
C3 C4 C5 C6 . -1.4(6)
C4 C5 C6 C7 . -1.4(6)
C3 N4 C7 C6 . 0.5(5)
Cu1 N4 C7 C6 . 179.9(3)
C5 C6 C7 N4 . 1.9(6)
C12 N5 C8 C9 . 0.4(5)
C12 N5 C8 C2 . 174.5(3)
N3 C2 C8 N5 . -154.1(3)
N1 C2 C8 N5 . 19.7(5)
N3 C2 C8 C9 . 20.3(5)
N1 C2 C8 C9 . -165.9(3)
N5 C8 C9 C10 . 1.1(5)
C2 C8 C9 C10 . -172.8(3)
C8 C9 C10 C11 . -2.3(5)
C9 C10 C11 C12 . 2.0(6)
C8 N5 C12 C11 . -0.7(6)
C10 C11 C12 N5 . -0.5(6)
C1 N1 C13 C18 . -103.2(4)
C2 N1 C13 C18 . 72.7(4)
C1 N1 C13 C14 . 75.1(4)
C2 N1 C13 C14 . -109.0(4)
C18 C13 C14 C15 . 0.8(5)
N1 C13 C14 C15 . -177.4(3)
C13 C14 C15 C16 . -0.4(5)
C14 C15 C16 C17 . -0.5(5)
C14 C15 C16 C19 . -179.8(3)
C15 C16 C17 C18 . 1.1(5)
C19 C16 C17 C18 . -179.7(3)
C14 C13 C18 C17 . -0.3(5)
N1 C13 C18 C17 . 178.0(3)
C16 C17 C18 C13 . -0.7(5)
